data_7201934
loop_
_publ_author_name
'Wang, Xiu-Jian'
'Gui, Liu-Cheng'
'Ni, Qing-Ling'
'Liao, Yan-Fang'
'Jiang, Xuan-Feng'
'Tang, Ling-Hua'
'Zhang, Zhong'
'Wu, Qiang'

_publ_section_title
;
 \p-Stacking induced complexes with Z-shape motifs featuring a
 complementary approach between electron-rich arene diamines and
 electron-deficient aromatic N-heterocycles
;
_journal_issue 8
_journal_name_full CrystEngComm
_journal_page_first 1003
_journal_paper_doi 10.1039/b800082d
_journal_volume 10
_journal_year 2008
_chemical_formula_moiety 'C28 H26 Cu N4 P, C3 H6 O, Cl O4'
_chemical_formula_sum 'C31 H32 Cl Cu N4 O5 P'
_chemical_formula_weight 670.57
_chemical_name_systematic
;
?
;
_space_group_IT_number 14
_symmetry_cell_setting monoclinic
_symmetry_space_group_name_Hall '-P 2yn'
_symmetry_space_group_name_H-M 'P 1 21/n 1'
_atom_sites_solution_hydrogens geom
_atom_sites_solution_primary direct
_atom_sites_solution_secondary difmap
_audit_creation_method SHELXL-97
_cell_angle_alpha 90.00
_cell_angle_beta 102.728(4)
_cell_angle_gamma 90.00
_cell_formula_units_Z 4
_cell_length_a 11.0034(4)
_cell_length_b 18.8661(7)
_cell_length_c 15.7613(7)
_cell_measurement_temperature 293(2)
_cell_measurement_theta_max 29.6509
_cell_measurement_theta_min 2.5255
_cell_volume 3191.5(2)
_computing_cell_refinement 'CrysAlis RED, Oxford Diffraction Ltd., Version 1.171.31.7'
_computing_data_collection 'CrysAlis CCD, Oxford Diffraction Ltd., Version 1.171.31.7'
_computing_data_reduction 'CrysAlis RED, Oxford Diffraction Ltd., Version 1.171.31.7'
_computing_molecular_graphics 'SHELXTL97 (Sheldrick, 1997)'
_computing_publication_material 'SHELXTL97 (Sheldrick, 1997)'
_computing_structure_refinement 'SHELXL-97 (Sheldrick, 1997)'
_computing_structure_solution 'SHELXS-97 (Sheldrick, 1990)'
_diffrn_ambient_temperature 293(2)
_diffrn_detector_area_resol_mean 16.0855
_diffrn_measured_fraction_theta_full 0.972
_diffrn_measured_fraction_theta_max 0.972
_diffrn_measurement_device_type 'Gemini S Untra'
_diffrn_measurement_method '\w scan'
_diffrn_radiation_monochromator graphite
_diffrn_radiation_source 'Enhance (Mo) X-ray Source'
_diffrn_radiation_type MoK\a
_diffrn_radiation_wavelength 0.71073
_diffrn_reflns_av_R_equivalents 0.0500
_diffrn_reflns_av_sigmaI/netI 0.0769
_diffrn_reflns_limit_h_max 13
_diffrn_reflns_limit_h_min -11
_diffrn_reflns_limit_k_max 22
_diffrn_reflns_limit_k_min -22
_diffrn_reflns_limit_l_max 18
_diffrn_reflns_limit_l_min -18
_diffrn_reflns_number 14616
_diffrn_reflns_theta_full 25.00
_diffrn_reflns_theta_max 25.00
_diffrn_reflns_theta_min 2.53
_exptl_absorpt_coefficient_mu 0.863
_exptl_absorpt_correction_T_max 0.917
_exptl_absorpt_correction_T_min 0.845
_exptl_absorpt_correction_type multi-scan
_exptl_absorpt_process_details
;
CrysAlis RED, Oxford Diffraction Ltd.,
Version 1.171.31.7 (release 18-10-2006 CrysAlis171 .NET)
(compiled Oct 18 2006,16:28:17)
Empirical absorption correction using spherical harmonics,
implemented in SCALE3 ABSPACK scaling algorithm.
;
_exptl_crystal_colour red
_exptl_crystal_density_diffrn 1.396
_exptl_crystal_density_method 'not measured'
_exptl_crystal_description block
_exptl_crystal_F_000 1388
_exptl_crystal_size_max 0.23
_exptl_crystal_size_mid 0.15
_exptl_crystal_size_min 0.10
_refine_diff_density_max 0.763
_refine_diff_density_min -0.288
_refine_diff_density_rms 0.075
_refine_ls_extinction_method none
_refine_ls_goodness_of_fit_ref 1.019
_refine_ls_hydrogen_treatment constr
_refine_ls_matrix_type full
_refine_ls_number_parameters 388
_refine_ls_number_reflns 5464
_refine_ls_number_restraints 0
_refine_ls_restrained_S_all 1.019
_refine_ls_R_factor_all 0.0893
_refine_ls_R_factor_gt 0.0487
_refine_ls_shift/su_max 0.000
_refine_ls_shift/su_mean 0.000
_refine_ls_structure_factor_coef Fsqd
_refine_ls_weighting_details 'calc w=1/[\s^2^(Fo^2^)+(0.0636P)^2^+0.0000P] where P=(Fo^2^+2Fc^2^)/3'
_refine_ls_weighting_scheme calc
_refine_ls_wR_factor_gt 0.1093
_refine_ls_wR_factor_ref 0.1298
_reflns_number_gt 3548
_reflns_number_total 5464
_reflns_threshold_expression >2\s(I)
_cod_data_source_file b800082d.txt
_cod_data_source_block complex3
_cod_original_sg_symbol_H-M 'P 21/n'
_cod_database_code 7201934

loop_
_symmetry_equiv_pos_as_xyz
'x, y, z'
'-x+1/2, y+1/2, -z+1/2'
'-x, -y, -z'
'x-1/2, -y-1/2, z-1/2'

loop_
_atom_site_label
_atom_site_type_symbol
_atom_site_fract_x
_atom_site_fract_y
_atom_site_fract_z
_atom_site_U_iso_or_equiv
_atom_site_adp_type
_atom_site_occupancy
_atom_site_symmetry_multiplicity
_atom_site_calc_flag
_atom_site_refinement_flags
_atom_site_disorder_assembly
_atom_site_disorder_group
Cu1 Cu -0.33313(4) -0.06047(2) -0.23201(3) 0.03159(17) Uani 1 1 d . . .
P1 P -0.23909(9) 0.04077(5) -0.23415(7) 0.0303(3) Uani 1 1 d . . .
N1 N -0.3210(3) 0.09146(18) -0.4016(2) 0.0379(9) Uani 1 1 d . . .
H1B H -0.2681 0.1098 -0.4280 0.046 Uiso 1 1 calc R . .
N2 N -0.4173(3) -0.12859(17) -0.3252(2) 0.0314(8) Uani 1 1 d . . .
N3 N -0.7341(3) -0.37068(16) -0.6412(2) 0.0310(8) Uani 1 1 d . . .
N4 N -0.4825(3) -0.0361(2) -0.1730(3) 0.0459(10) Uani 1 1 d . . .
C1 C -0.6095(4) -0.0153(2) -0.4752(3) 0.0360(10) Uani 1 1 d . . .
H1A H -0.6827 -0.0254 -0.4573 0.043 Uiso 1 1 calc R . .
C2 C -0.5224(4) 0.0285(2) -0.4252(3) 0.0398(11) Uani 1 1 d . . .
H2A H -0.5392 0.0479 -0.3747 0.048 Uiso 1 1 calc R . .
C3 C -0.4098(4) 0.0450(2) -0.4475(3) 0.0352(10) Uani 1 1 d . . .
C4 C -0.3131(4) 0.1104(2) -0.3119(3) 0.0392(11) Uani 1 1 d . . .
H4A H -0.3964 0.1195 -0.3034 0.047 Uiso 1 1 calc R . .
H4B H -0.2656 0.1539 -0.2993 0.047 Uiso 1 1 calc R . .
C5 C -0.0812(4) 0.0396(2) -0.2506(3) 0.0351(10) Uani 1 1 d . . .
C6 C -0.0072(4) 0.0996(2) -0.2417(3) 0.0449(12) Uani 1 1 d . . .
H6A H -0.0360 0.1415 -0.2219 0.054 Uiso 1 1 calc R . .
C7 C 0.1091(5) 0.0982(3) -0.2617(4) 0.0676(17) Uani 1 1 d . . .
H7A H 0.1576 0.1391 -0.2555 0.081 Uiso 1 1 calc R . .
C8 C 0.1536(5) 0.0362(4) -0.2909(4) 0.0680(17) Uani 1 1 d . . .
H8A H 0.2316 0.0356 -0.3047 0.082 Uiso 1 1 calc R . .
C9 C 0.0823(5) -0.0248(3) -0.2996(4) 0.0638(15) Uani 1 1 d . . .
H9A H 0.1120 -0.0665 -0.3192 0.077 Uiso 1 1 calc R . .
C10 C -0.0343(4) -0.0234(3) -0.2789(4) 0.0525(14) Uani 1 1 d . . .
H10A H -0.0818 -0.0646 -0.2838 0.063 Uiso 1 1 calc R . .
C11 C -0.2245(4) 0.0833(2) -0.1288(3) 0.0359(10) Uani 1 1 d . . .
C12 C -0.1292(4) 0.0669(3) -0.0577(3) 0.0488(12) Uani 1 1 d . . .
H12A H -0.0654 0.0372 -0.0661 0.059 Uiso 1 1 calc R . .
C13 C -0.1251(5) 0.0925(3) 0.0238(3) 0.0579(14) Uani 1 1 d . . .
H13A H -0.0599 0.0799 0.0697 0.069 Uiso 1 1 calc R . .
C14 C -0.2170(5) 0.1367(3) 0.0380(4) 0.0638(16) Uani 1 1 d . . .
H14A H -0.2141 0.1545 0.0935 0.077 Uiso 1 1 calc R . .
C15 C -0.3120(6) 0.1546(3) -0.0287(4) 0.0702(16) Uani 1 1 d . . .
H15A H -0.3747 0.1845 -0.0189 0.084 Uiso 1 1 calc R . .
C16 C -0.3164(5) 0.1285(3) -0.1118(4) 0.0566(14) Uani 1 1 d . . .
H16A H -0.3822 0.1414 -0.1570 0.068 Uiso 1 1 calc R . .
C17 C -0.5212(4) -0.1620(2) -0.3172(3) 0.0405(11) Uani 1 1 d . . .
H17A H -0.5536 -0.1528 -0.2685 0.049 Uiso 1 1 calc R . .
C18 C -0.5821(4) -0.2093(2) -0.3781(3) 0.0441(12) Uani 1 1 d . . .
H18A H -0.6555 -0.2303 -0.3708 0.053 Uiso 1 1 calc R . .
C19 C -0.5361(3) -0.2260(2) -0.4497(3) 0.0299(9) Uani 1 1 d . . .
C20 C -0.4273(3) -0.1916(2) -0.4586(3) 0.0329(10) Uani 1 1 d . . .
H20A H -0.3921 -0.2008 -0.5060 0.039 Uiso 1 1 calc R . .
C21 C -0.3736(4) -0.1438(2) -0.3955(3) 0.0368(11) Uani 1 1 d . . .
H21A H -0.3019 -0.1205 -0.4023 0.044 Uiso 1 1 calc R . .
C22 C -0.6026(3) -0.27631(19) -0.5166(3) 0.0273(9) Uani 1 1 d . . .
C23 C -0.5955(4) -0.2715(2) -0.6022(3) 0.0317(10) Uani 1 1 d . . .
H23A H -0.5459 -0.2370 -0.6198 0.038 Uiso 1 1 calc R . .
C24 C -0.6631(4) -0.3185(2) -0.6626(3) 0.0329(10) Uani 1 1 d . . .
H24A H -0.6591 -0.3137 -0.7206 0.039 Uiso 1 1 calc R . .
C25 C -0.7338(4) -0.3764(2) -0.5575(3) 0.0416(11) Uani 1 1 d . . .
H25A H -0.7781 -0.4138 -0.5406 0.050 Uiso 1 1 calc R . .
C26 C -0.6731(4) -0.3312(2) -0.4933(3) 0.0390(11) Uani 1 1 d . . .
H26A H -0.6791 -0.3373 -0.4358 0.047 Uiso 1 1 calc R . .
C27 C -0.5472(4) -0.0060(2) -0.1374(3) 0.0434(11) Uani 1 1 d . . .
C28 C -0.6281(5) 0.0319(3) -0.0941(4) 0.0814(19) Uani 1 1 d . . .
H28A H -0.6942 0.0013 -0.0859 0.122 Uiso 1 1 calc R . .
H28B H -0.6628 0.0719 -0.1288 0.122 Uiso 1 1 calc R . .
H28C H -0.5819 0.0481 -0.0386 0.122 Uiso 1 1 calc R . .
O5 O -0.0951(4) 0.0965(3) 0.5228(3) 0.0942(14) Uani 1 1 d . . .
C29 C -0.0428(6) 0.2150(3) 0.5656(5) 0.095(2) Uani 1 1 d . . .
H29A H -0.1228 0.2150 0.5805 0.143 Uiso 1 1 calc R . .
H29B H -0.0410 0.2511 0.5230 0.143 Uiso 1 1 calc R . .
H29C H 0.0209 0.2244 0.6167 0.143 Uiso 1 1 calc R . .
C30 C -0.0200(5) 0.1443(4) 0.5291(4) 0.0689(17) Uani 1 1 d . . .
C31 C 0.1005(5) 0.1342(4) 0.5011(4) 0.093(2) Uani 1 1 d . . .
H31A H 0.1038 0.0871 0.4786 0.139 Uiso 1 1 calc R . .
H31B H 0.1689 0.1409 0.5501 0.139 Uiso 1 1 calc R . .
H31C H 0.1062 0.1681 0.4567 0.139 Uiso 1 1 calc R . .
Cl1 Cl -0.11962(10) 0.26385(7) 0.27466(9) 0.0484(3) Uani 1 1 d . . .
O1 O -0.0138(4) 0.2193(2) 0.2909(3) 0.0865(13) Uani 1 1 d . . .
O2 O -0.1006(3) 0.3194(2) 0.2174(3) 0.0766(12) Uani 1 1 d . . .
O3 O -0.2286(4) 0.2260(2) 0.2360(3) 0.0811(13) Uani 1 1 d . . .
O4 O -0.1362(3) 0.29344(18) 0.3548(2) 0.0600(10) Uani 1 1 d . . .

loop_
_atom_site_aniso_label
_atom_site_aniso_U_11
_atom_site_aniso_U_22
_atom_site_aniso_U_33
_atom_site_aniso_U_23
_atom_site_aniso_U_13
_atom_site_aniso_U_12
Cu1 0.0356(3) 0.0287(3) 0.0291(3) -0.0024(2) 0.0041(2) -0.0015(2)
P1 0.0311(6) 0.0285(6) 0.0293(6) -0.0012(5) 0.0023(5) -0.0010(4)
N1 0.037(2) 0.047(2) 0.029(2) 0.0076(18) 0.0045(16) -0.0139(17)
N2 0.0359(19) 0.0309(18) 0.026(2) -0.0067(16) 0.0037(15) -0.0049(15)
N3 0.0358(19) 0.0297(18) 0.029(2) 0.0036(16) 0.0104(15) -0.0054(15)
N4 0.037(2) 0.048(2) 0.051(3) -0.007(2) 0.0068(19) 0.0016(18)
C1 0.028(2) 0.056(3) 0.024(2) 0.008(2) 0.0060(18) -0.008(2)
C2 0.043(3) 0.054(3) 0.022(2) 0.007(2) 0.0044(19) 0.001(2)
C3 0.032(2) 0.038(2) 0.032(3) 0.011(2) -0.0011(18) -0.0011(19)
C4 0.039(2) 0.037(2) 0.039(3) 0.004(2) 0.001(2) -0.0135(19)
C5 0.038(2) 0.043(3) 0.022(2) 0.005(2) 0.0012(18) -0.004(2)
C6 0.039(3) 0.049(3) 0.045(3) 0.003(2) 0.006(2) -0.001(2)
C7 0.045(3) 0.092(4) 0.059(4) 0.007(4) -0.003(3) -0.023(3)
C8 0.040(3) 0.116(5) 0.051(4) -0.002(4) 0.016(2) -0.013(3)
C9 0.052(3) 0.086(4) 0.057(4) -0.012(3) 0.018(3) 0.018(3)
C10 0.036(3) 0.049(3) 0.073(4) -0.014(3) 0.013(2) 0.003(2)
C11 0.041(2) 0.033(2) 0.033(3) -0.005(2) 0.005(2) -0.0023(19)
C12 0.050(3) 0.059(3) 0.034(3) -0.005(3) 0.004(2) -0.006(2)
C13 0.061(3) 0.071(4) 0.036(3) -0.013(3) 0.000(2) -0.014(3)
C14 0.086(4) 0.061(3) 0.047(4) -0.030(3) 0.019(3) -0.020(3)
C15 0.082(4) 0.075(4) 0.056(4) -0.026(3) 0.020(3) 0.011(3)
C16 0.061(3) 0.059(3) 0.047(3) -0.010(3) 0.005(3) 0.016(3)
C17 0.044(3) 0.046(3) 0.037(3) -0.016(2) 0.021(2) -0.008(2)
C18 0.040(3) 0.051(3) 0.044(3) -0.015(2) 0.016(2) -0.023(2)
C19 0.032(2) 0.032(2) 0.026(2) -0.0004(19) 0.0052(17) -0.0015(18)
C20 0.028(2) 0.037(2) 0.036(3) -0.005(2) 0.0133(18) -0.0021(18)
C21 0.033(2) 0.037(2) 0.041(3) -0.005(2) 0.008(2) -0.0106(19)
C22 0.026(2) 0.021(2) 0.036(3) -0.0036(19) 0.0085(17) 0.0027(17)
C23 0.037(2) 0.028(2) 0.032(3) 0.0005(19) 0.0096(19) -0.0072(18)
C24 0.036(2) 0.038(2) 0.026(2) 0.001(2) 0.0099(18) 0.008(2)
C25 0.056(3) 0.040(3) 0.030(3) 0.000(2) 0.011(2) -0.014(2)
C26 0.047(3) 0.048(3) 0.024(2) 0.000(2) 0.012(2) -0.009(2)
C27 0.048(3) 0.050(3) 0.032(3) 0.005(2) 0.009(2) 0.008(2)
C28 0.071(4) 0.094(4) 0.082(5) -0.005(4) 0.022(3) 0.050(3)
O5 0.060(3) 0.156(4) 0.072(3) -0.021(3) 0.026(2) -0.031(3)
C29 0.084(5) 0.102(5) 0.109(6) 0.041(5) 0.041(4) 0.018(4)
C30 0.045(3) 0.110(5) 0.055(4) 0.008(4) 0.016(3) -0.014(3)
C31 0.063(4) 0.143(6) 0.081(5) 0.027(5) 0.037(3) 0.000(4)
Cl1 0.0431(7) 0.0582(8) 0.0507(8) -0.0031(6) 0.0251(5) 0.0033(6)
O1 0.083(3) 0.095(3) 0.093(4) 0.021(3) 0.044(2) 0.041(2)
O2 0.069(2) 0.088(3) 0.083(3) 0.036(2) 0.040(2) 0.009(2)
O3 0.078(3) 0.103(3) 0.071(3) -0.038(2) 0.036(2) -0.043(2)
O4 0.055(2) 0.071(2) 0.057(2) -0.0182(19) 0.0204(17) -0.0040(17)

loop_
_atom_type_symbol
_atom_type_description
_atom_type_scat_dispersion_real
_atom_type_scat_dispersion_imag
_atom_type_scat_source
C C 0.0033 0.0016 'International Tables Vol C Tables 4.2.6.8 and 6.1.1.4'
H H 0.0000 0.0000 'International Tables Vol C Tables 4.2.6.8 and 6.1.1.4'
N N 0.0061 0.0033 'International Tables Vol C Tables 4.2.6.8 and 6.1.1.4'
O O 0.0106 0.0060 'International Tables Vol C Tables 4.2.6.8 and 6.1.1.4'
P P 0.1023 0.0942 'International Tables Vol C Tables 4.2.6.8 and 6.1.1.4'
Cu Cu 0.3201 1.2651 'International Tables Vol C Tables 4.2.6.8 and 6.1.1.4'
Cl Cl 0.1484 0.1585 'International Tables Vol C Tables 4.2.6.8 and 6.1.1.4'

loop_
_geom_angle_atom_site_label_1
_geom_angle_atom_site_label_2
_geom_angle_atom_site_label_3
_geom_angle
_geom_angle_site_symmetry_1
_geom_angle_site_symmetry_3
_geom_angle_publ_flag
N2 Cu1 N3 101.08(13) . 4_656 yes
N2 Cu1 N4 100.54(14) . . yes
N3 Cu1 N4 100.08(14) 4_656 . yes
N2 Cu1 P1 133.76(11) . . yes
N3 Cu1 P1 112.58(9) 4_656 . yes
N4 Cu1 P1 103.59(11) . . yes
C5 P1 C11 103.98(19) . . yes
C5 P1 C4 102.0(2) . . yes
C11 P1 C4 103.17(19) . . yes
C5 P1 Cu1 117.76(14) . . ?
C11 P1 Cu1 108.66(14) . . ?
C4 P1 Cu1 119.33(13) . . ?
C3 N1 C4 123.3(3) . . ?
C3 N1 H1B 118.3 . . ?
C4 N1 H1B 118.3 . . ?
C21 N2 C17 116.8(3) . . ?
C21 N2 Cu1 123.5(3) . . ?
C17 N2 Cu1 119.7(3) . . ?
C25 N3 C24 115.8(4) . . ?
C25 N3 Cu1 121.8(3) . 4 ?
C24 N3 Cu1 122.3(3) . 4 ?
C27 N4 Cu1 161.7(4) . . ?
C2 C1 C3 121.3(4) . 3_454 ?
C2 C1 H1A 119.3 . . ?
C3 C1 H1A 119.3 3_454 . ?
C1 C2 C3 122.3(4) . . ?
C1 C2 H2A 118.8 . . ?
C3 C2 H2A 118.8 . . ?
N1 C3 C2 124.8(4) . . ?
N1 C3 C1 118.8(4) . 3_454 ?
C2 C3 C1 116.3(4) . 3_454 ?
N1 C4 P1 113.2(3) . . ?
N1 C4 H4A 108.9 . . ?
P1 C4 H4A 108.9 . . ?
N1 C4 H4B 108.9 . . ?
P1 C4 H4B 108.9 . . ?
H4A C4 H4B 107.7 . . ?
C6 C5 C10 118.3(4) . . ?
C6 C5 P1 122.5(3) . . ?
C10 C5 P1 119.1(3) . . ?
C5 C6 C7 120.9(5) . . ?
C5 C6 H6A 119.5 . . ?
C7 C6 H6A 119.5 . . ?
C6 C7 C8 120.3(5) . . ?
C6 C7 H7A 119.9 . . ?
C8 C7 H7A 119.9 . . ?
C9 C8 C7 120.1(5) . . ?
C9 C8 H8A 119.9 . . ?
C7 C8 H8A 119.9 . . ?
C8 C9 C10 119.5(5) . . ?
C8 C9 H9A 120.2 . . ?
C10 C9 H9A 120.2 . . ?
C9 C10 C5 120.8(5) . . ?
C9 C10 H10A 119.6 . . ?
C5 C10 H10A 119.6 . . ?
C16 C11 C12 115.6(4) . . ?
C16 C11 P1 121.6(3) . . ?
C12 C11 P1 122.4(4) . . ?
C13 C12 C11 122.9(5) . . ?
C13 C12 H12A 118.6 . . ?
C11 C12 H12A 118.6 . . ?
C14 C13 C12 119.9(5) . . ?
C14 C13 H13A 120.1 . . ?
C12 C13 H13A 120.1 . . ?
C15 C14 C13 119.9(5) . . ?
C15 C14 H14A 120.1 . . ?
C13 C14 H14A 120.1 . . ?
C14 C15 C16 120.3(5) . . ?
C14 C15 H15A 119.8 . . ?
C16 C15 H15A 119.8 . . ?
C11 C16 C15 121.4(5) . . ?
C11 C16 H16A 119.3 . . ?
C15 C16 H16A 119.3 . . ?
N2 C17 C18 122.4(4) . . ?
N2 C17 H17A 118.8 . . ?
C18 C17 H17A 118.8 . . ?
C19 C18 C17 120.9(4) . . ?
C19 C18 H18A 119.5 . . ?
C17 C18 H18A 119.5 . . ?
C18 C19 C20 117.2(4) . . ?
C18 C19 C22 121.2(4) . . ?
C20 C19 C22 121.6(4) . . ?
C21 C20 C19 118.2(4) . . ?
C21 C20 H20A 120.9 . . ?
C19 C20 H20A 120.9 . . ?
N2 C21 C20 124.5(4) . . ?
N2 C21 H21A 117.7 . . ?
C20 C21 H21A 117.7 . . ?
C23 C22 C26 117.7(4) . . ?
C23 C22 C19 122.1(4) . . ?
C26 C22 C19 120.2(4) . . ?
C22 C23 C24 119.6(4) . . ?
C22 C23 H23A 120.2 . . ?
C24 C23 H23A 120.2 . . ?
N3 C24 C23 123.2(4) . . ?
N3 C24 H24A 118.4 . . ?
C23 C24 H24A 118.4 . . ?
N3 C25 C26 125.2(4) . . ?
N3 C25 H25A 117.4 . . ?
C26 C25 H25A 117.4 . . ?
C25 C26 C22 118.4(4) . . ?
C25 C26 H26A 120.8 . . ?
C22 C26 H26A 120.8 . . ?
N4 C27 C28 179.3(6) . . ?
C27 C28 H28A 109.5 . . ?
C27 C28 H28B 109.5 . . ?
H28A C28 H28B 109.5 . . ?
C27 C28 H28C 109.5 . . ?
H28A C28 H28C 109.5 . . ?
H28B C28 H28C 109.5 . . ?
C30 C29 H29A 109.5 . . ?
C30 C29 H29B 109.5 . . ?
H29A C29 H29B 109.5 . . ?
C30 C29 H29C 109.5 . . ?
H29A C29 H29C 109.5 . . ?
H29B C29 H29C 109.5 . . ?
O5 C30 C31 120.8(6) . . ?
O5 C30 C29 121.8(5) . . ?
C31 C30 C29 117.4(6) . . ?
C30 C31 H31A 109.5 . . ?
C30 C31 H31B 109.5 . . ?
H31A C31 H31B 109.5 . . ?
C30 C31 H31C 109.5 . . ?
H31A C31 H31C 109.5 . . ?
H31B C31 H31C 109.5 . . ?
O1 Cl1 O3 111.4(3) . . ?
O1 Cl1 O4 109.5(2) . . ?
O3 Cl1 O4 108.5(2) . . ?
O1 Cl1 O2 108.8(2) . . ?
O3 Cl1 O2 109.1(3) . . ?
O4 Cl1 O2 109.7(2) . . ?

loop_
_geom_bond_atom_site_label_1
_geom_bond_atom_site_label_2
_geom_bond_distance
_geom_bond_site_symmetry_2
_geom_bond_publ_flag
Cu1 N2 2.017(3) . yes
Cu1 N3 2.058(3) 4_656 yes
Cu1 N4 2.110(4) . yes
Cu1 P1 2.1759(11) . yes
P1 C5 1.812(4) . yes
P1 C11 1.820(4) . yes
P1 C4 1.858(4) . yes
N1 C3 1.392(5) . ?
N1 C4 1.441(5) . ?
N1 H1B 0.8600 . ?
N2 C21 1.332(5) . ?
N2 C17 1.336(5) . ?
N3 C25 1.323(5) . ?
N3 C24 1.344(5) . ?
N3 Cu1 2.058(3) 4 ?
N4 C27 1.149(5) . ?
C1 C2 1.375(6) . ?
C1 C3 1.399(6) 3_454 ?
C1 H1A 0.9300 . ?
C2 C3 1.395(6) . ?
C2 H2A 0.9300 . ?
C3 C1 1.399(6) 3_454 ?
C4 H4A 0.9700 . ?
C4 H4B 0.9700 . ?
C5 C6 1.384(6) . ?
C5 C10 1.407(6) . ?
C6 C7 1.384(7) . ?
C6 H6A 0.9300 . ?
C7 C8 1.386(8) . ?
C7 H7A 0.9300 . ?
C8 C9 1.383(7) . ?
C8 H8A 0.9300 . ?
C9 C10 1.392(7) . ?
C9 H9A 0.9300 . ?
C10 H10A 0.9300 . ?
C11 C16 1.392(6) . ?
C11 C12 1.391(6) . ?
C12 C13 1.364(7) . ?
C12 H12A 0.9300 . ?
C13 C14 1.367(7) . ?
C13 H13A 0.9300 . ?
C14 C15 1.352(7) . ?
C14 H14A 0.9300 . ?
C15 C16 1.390(7) . ?
C15 H15A 0.9300 . ?
C16 H16A 0.9300 . ?
C17 C18 1.374(6) . ?
C17 H17A 0.9300 . ?
C18 C19 1.371(6) . ?
C18 H18A 0.9300 . ?
C19 C20 1.395(5) . ?
C19 C22 1.486(5) . ?
C20 C21 1.377(6) . ?
C20 H20A 0.9300 . ?
C21 H21A 0.9300 . ?
C22 C23 1.371(6) . ?
C22 C26 1.391(5) . ?
C23 C24 1.390(5) . ?
C23 H23A 0.9300 . ?
C24 H24A 0.9300 . ?
C25 C26 1.378(6) . ?
C25 H25A 0.9300 . ?
C26 H26A 0.9300 . ?
C27 C28 1.428(7) . ?
C28 H28A 0.9600 . ?
C28 H28B 0.9600 . ?
C28 H28C 0.9600 . ?
O5 C30 1.212(6) . ?
C29 C30 1.496(8) . ?
C29 H29A 0.9600 . ?
C29 H29B 0.9600 . ?
C29 H29C 0.9600 . ?
C30 C31 1.499(8) . ?
C31 H31A 0.9600 . ?
C31 H31B 0.9600 . ?
C31 H31C 0.9600 . ?
Cl1 O1 1.413(4) . ?
Cl1 O3 1.413(4) . ?
Cl1 O4 1.429(4) . ?
Cl1 O2 1.429(4) . ?
